data_4312163
loop_
_publ_author_name
'Jes\'us R. Berenguer'
'Mar\'ia Bernechea'
'Juan Forni\'es'
'Ana Garc\'ia'
'Elena Lalinde'
'M. Teresa Moreno'

_publ_section_title
;
 Alkynyldiphenylphosphine d8 (Pt, Rh, Ir) Complexes: Contrasting Behavior
 toward cis-[Pt(C6F5)2(THF)2]
;
_journal_name_full 'Inorganic Chemistry'
_journal_page_first 8185
_journal_page_last 8198
_journal_paper_doi 10.1021/ic048987j
_journal_volume 43
_journal_year 2004
_chemical_formula_sum 'C48 H42 Cl O4 P2 Rh'
_chemical_formula_weight 883.12
_chemical_name_common mbn2
_chemical_name_systematic
;
 ?
;
_space_group_IT_number 14
_symmetry_cell_setting monoclinic
_symmetry_space_group_name_Hall '-P 2ybc'
_symmetry_space_group_name_H-M 'P 1 21/c 1'
_atom_sites_solution_hydrogens geom
_atom_sites_solution_primary direct
_atom_sites_solution_secondary difmap
_cell_angle_alpha 90
_cell_angle_beta 99.9280(10)
_cell_angle_gamma 90
_cell_formula_units_Z 4
_cell_length_a 9.76160(10)
_cell_length_b 20.5301(3)
_cell_length_c 20.6733(3)
_cell_measurement_reflns_used 10
_cell_measurement_temperature 173.0(10)
_cell_volume 4081.02(9)
_computing_cell_refinement 'HKL Scalepack (Otwinowski & Minor 1997)'
_computing_data_collection 'Collect (Nonius BV, 1997-2000)'
_computing_data_reduction 'HKL Denzo and Scalepack (Otwinowski & Minor 1997)'
_computing_structure_refinement 'SHELXL-97 (Sheldrick, 1997)'
_diffrn_ambient_temperature 173.0(10)
_diffrn_measured_fraction_theta_full 0.825
_diffrn_measured_fraction_theta_max 0.825
_diffrn_measurement_device '95mm CCD camera on \k-goniostat'
_diffrn_measurement_device_type KappaCCD
_diffrn_measurement_method CCD
_diffrn_orient_matrix_type 'by Nonius Collect from scalepack cell'
_diffrn_orient_matrix_UB_11 0.010431
_diffrn_orient_matrix_UB_12 0.0482251
_diffrn_orient_matrix_UB_13 0.005616
_diffrn_orient_matrix_UB_21 -0.0357371
_diffrn_orient_matrix_UB_22 -0.0028486
_diffrn_orient_matrix_UB_23 0.0424285
_diffrn_orient_matrix_UB_31 0.0971082
_diffrn_orient_matrix_UB_32 -0.0062285
_diffrn_orient_matrix_UB_33 0.0240787
_diffrn_radiation_monochromator graphite
_diffrn_radiation_type MoK\a
_diffrn_radiation_wavelength 0.71073
_diffrn_reflns_av_R_equivalents 0
_diffrn_reflns_av_unetI/netI 0.0382
_diffrn_reflns_limit_h_max 12
_diffrn_reflns_limit_h_min 0
_diffrn_reflns_limit_k_max 0
_diffrn_reflns_limit_k_min -26
_diffrn_reflns_limit_l_max 25
_diffrn_reflns_limit_l_min -28
_diffrn_reflns_number 9681
_diffrn_reflns_theta_full 29.85
_diffrn_reflns_theta_max 29.85
_diffrn_reflns_theta_min 1.41
_exptl_absorpt_coefficient_mu 0.607
_exptl_absorpt_correction_type none
_exptl_crystal_colour yellow
_exptl_crystal_density_diffrn 1.437
_exptl_crystal_density_method 'not measured'
_exptl_crystal_description neddle
_exptl_crystal_F_000 1816
_exptl_crystal_size_max 0.35
_exptl_crystal_size_mid 0.25
_exptl_crystal_size_min 0.1
_refine_diff_density_max 0.784
_refine_diff_density_min -0.656
_refine_diff_density_rms 0.074
_refine_ls_extinction_method none
_refine_ls_goodness_of_fit_ref 1.022
_refine_ls_hydrogen_treatment mixed
_refine_ls_matrix_type full
_refine_ls_number_parameters 505
_refine_ls_number_reflns 9681
_refine_ls_number_restraints 0
_refine_ls_restrained_S_all 1.022
_refine_ls_R_factor_all 0.0623
_refine_ls_R_factor_gt 0.0404
_refine_ls_shift/su_max 0.001
_refine_ls_shift/su_mean 0
_refine_ls_structure_factor_coef Fsqd
_refine_ls_weighting_details 'calc w=1/[\s^2^(Fo^2^)+(0.0333P)^2^+5.4566P] where P=(Fo^2^+2Fc^2^)/3'
_refine_ls_weighting_scheme calc
_refine_ls_wR_factor_gt 0.0839
_refine_ls_wR_factor_ref 0.0935
_reflns_number_gt 7543
_reflns_number_total 9681
_reflns_threshold_expression >2sigma(I)
_cod_data_source_file ic048987jsi20040727_111735_2.cif
_cod_data_source_block for_complex_2
_cod_original_sg_symbol_H-M 'P 21/c'
_cod_database_code 4312163

loop_
_symmetry_equiv_pos_as_xyz
'x, y, z'
'-x, y+1/2, -z+1/2'
'-x, -y, -z'
'x, -y-1/2, z-1/2'

loop_
_atom_site_label
_atom_site_type_symbol
_atom_site_fract_x
_atom_site_fract_y
_atom_site_fract_z
_atom_site_U_iso_or_equiv
_atom_site_adp_type
_atom_site_occupancy
_atom_site_symmetry_multiplicity
_atom_site_calc_flag
_atom_site_refinement_flags
_atom_site_disorder_assembly
_atom_site_disorder_group
Rh1 Rh 0.03669(2) 0.203809(10) -0.213659(10) 0.02524(6) Uani 1 1 d . . .
P1 P 0.11269(7) 0.23493(3) -0.10481(3) 0.02711(15) Uani 1 1 d . . .
P2 P -0.19848(7) 0.21526(3) -0.21611(3) 0.02633(15) Uani 1 1 d . . .
C1 C 0.0075(3) 0.28766(14) -0.07366(14) 0.0326(6) Uani 1 1 d . . .
C2 C -0.0466(3) 0.33174(14) -0.05277(13) 0.0336(6) Uani 1 1 d . . .
C3 C -0.1074(3) 0.38828(14) -0.03130(13) 0.0326(6) Uani 1 1 d . . .
C4 C -0.1378(3) 0.38899(16) 0.02859(14) 0.0408(7) Uani 1 1 d . . .
H4 H -0.1223 0.3527 0.0558 0.049 Uiso 1 1 calc R . .
C5 C -0.1928(4) 0.44492(17) 0.04904(15) 0.0480(8) Uani 1 1 d . . .
H5 H -0.2153 0.4461 0.0909 0.058 Uiso 1 1 calc R . .
C6 C -0.2162(4) 0.49937(17) 0.01058(17) 0.0511(9) Uani 1 1 d . . .
H6 H -0.2527 0.5366 0.0268 0.061 Uiso 1 1 calc R . .
C7 C -0.1871(4) 0.49923(17) -0.04954(17) 0.0520(9) Uani 1 1 d . . .
H7 H -0.2036 0.5356 -0.0765 0.062 Uiso 1 1 calc R . .
C8 C -0.1323(3) 0.44392(15) -0.07028(15) 0.0416(7) Uani 1 1 d . . .
H8 H -0.1103 0.443 -0.1123 0.05 Uiso 1 1 calc R . .
C9 C -0.2400(3) 0.18246(14) -0.14795(13) 0.0320(6) Uani 1 1 d . . .
C10 C -0.2615(3) 0.15847(14) -0.10033(14) 0.0329(6) Uani 1 1 d . . .
C11 C -0.2931(3) 0.13332(14) -0.04305(14) 0.0348(7) Uani 1 1 d . . .
C12 C -0.1967(4) 0.14295(17) 0.01877(15) 0.0465(8) Uani 1 1 d . . .
H12 H -0.1114 0.1633 0.0192 0.056 Uiso 1 1 calc R . .
C15 C -0.4565(4) 0.08236(18) 0.00693(19) 0.0557(10) Uani 1 1 d . . .
H15 H -0.5415 0.062 0.007 0.067 Uiso 1 1 calc R . .
C13 C -0.2328(4) 0.1222(2) 0.07415(17) 0.0608(10) Uani 1 1 d . . .
H13 H -0.1748 0.1268 0.1146 0.073 Uiso 1 1 calc R . .
C14 C -0.3628(4) 0.0932(2) 0.06784(18) 0.0636(11) Uani 1 1 d . . .
H14 H -0.3919 0.0796 0.1062 0.076 Uiso 1 1 calc R . .
C16 C -0.4216(3) 0.10144(16) -0.04929(16) 0.0424(7) Uani 1 1 d . . .
H16 H -0.478 0.0942 -0.0897 0.051 Uiso 1 1 calc R . .
C17 C 0.2763(3) 0.28349(13) -0.08654(13) 0.0304(6) Uani 1 1 d . . .
C18 C 0.4111(3) 0.25767(15) -0.05959(14) 0.0377(7) Uani 1 1 d . . .
H18 H 0.4184 0.2146 -0.0456 0.045 Uiso 1 1 calc R . .
C19 C 0.5323(3) 0.29608(17) -0.05387(16) 0.0436(7) Uani 1 1 d . . .
H19 H 0.6193 0.279 -0.0369 0.052 Uiso 1 1 calc R . .
C20 C 0.5166(3) 0.35970(17) -0.07438(17) 0.0472(8) Uani 1 1 d . . .
H20 H 0.5945 0.3864 -0.0704 0.057 Uiso 1 1 calc R . .
C21 C 0.3831(3) 0.38590(16) -0.10171(15) 0.0430(8) Uani 1 1 d . . .
H21 H 0.3766 0.4291 -0.1154 0.052 Uiso 1 1 calc R . .
C22 C 0.2624(3) 0.34805(14) -0.10823(14) 0.0368(7) Uani 1 1 d . . .
H22 H 0.1761 0.3652 -0.1263 0.044 Uiso 1 1 calc R . .
C23 C 0.1465(3) 0.16709(13) -0.04706(13) 0.0288(6) Uani 1 1 d . . .
C24 C 0.1103(3) 0.10426(14) -0.07065(14) 0.0346(6) Uani 1 1 d . . .
H24 H 0.0741 0.0976 -0.1148 0.042 Uiso 1 1 calc R . .
C25 C 0.1293(3) 0.05230(15) -0.02725(15) 0.0412(7) Uani 1 1 d . . .
H25 H 0.1061 0.0104 -0.0423 0.049 Uiso 1 1 calc R . .
C26 C 0.1832(3) 0.06272(16) 0.03898(16) 0.0443(8) Uani 1 1 d . . .
H26 H 0.1945 0.0275 0.0677 0.053 Uiso 1 1 calc R . .
C27 C 0.2202(3) 0.12480(16) 0.06292(15) 0.0412(7) Uani 1 1 d . . .
H27 H 0.2566 0.1311 0.1071 0.049 Uiso 1 1 calc R . .
C28 C 0.2017(3) 0.17682(15) 0.01999(14) 0.0371(7) Uani 1 1 d . . .
H28 H 0.2259 0.2186 0.0353 0.044 Uiso 1 1 calc R . .
C29 C -0.2622(3) 0.29879(13) -0.22243(13) 0.0295(6) Uani 1 1 d . . .
C30 C -0.1816(3) 0.34759(14) -0.23975(13) 0.0348(6) Uani 1 1 d . . .
H30 H -0.0892 0.3395 -0.2429 0.042 Uiso 1 1 calc R . .
C31 C -0.2375(4) 0.40989(15) -0.25290(15) 0.0433(8) Uani 1 1 d . . .
H31 H -0.1812 0.4432 -0.2639 0.052 Uiso 1 1 calc R . .
C32 C -0.3753(4) 0.42284(16) -0.24973(15) 0.0478(9) Uani 1 1 d . . .
H32 H -0.4124 0.4641 -0.2597 0.057 Uiso 1 1 calc R . .
C33 C -0.4547(4) 0.37450(17) -0.23191(16) 0.0476(8) Uani 1 1 d . . .
H33 H -0.5472 0.3824 -0.2291 0.057 Uiso 1 1 calc R . .
C34 C -0.3983(3) 0.31276(15) -0.21776(15) 0.0403(7) Uani 1 1 d . . .
H34 H -0.4539 0.2801 -0.2048 0.048 Uiso 1 1 calc R . .
C35 C -0.3331(3) 0.17605(15) -0.28366(13) 0.0325(6) Uani 1 1 d . . .
C36 C -0.3637(3) 0.11082(16) -0.28015(16) 0.0419(7) Uani 1 1 d . . .
H36 H -0.3238 0.0866 -0.2437 0.05 Uiso 1 1 calc R . .
C37 C -0.4584(4) 0.0796(2) -0.3334(2) 0.0591(11) Uani 1 1 d . . .
H37 H -0.4786 0.0356 -0.3301 0.071 Uiso 1 1 calc R . .
C38 C -0.5201(4) 0.1142(3) -0.3895(2) 0.0704(13) Uani 1 1 d . . .
H38 H -0.5791 0.0933 -0.4233 0.084 Uiso 1 1 calc R . .
C39 C -0.4921(4) 0.1790(2) -0.39364(17) 0.0609(11) Uani 1 1 d . . .
H39 H -0.5328 0.2028 -0.4302 0.073 Uiso 1 1 calc R . .
C40 C -0.3990(3) 0.21055(18) -0.34107(14) 0.0426(7) Uani 1 1 d . . .
H40 H -0.3812 0.2548 -0.3445 0.051 Uiso 1 1 calc R . .
C41 C -0.0080(3) 0.13765(14) -0.30001(13) 0.0328(6) Uani 1 1 d . . .
H41 H -0.0946 0.1129 -0.3025 0.039 Uiso 1 1 calc R . .
C42 C -0.0269(3) 0.20134(14) -0.32265(12) 0.0321(6) Uani 1 1 d . . .
H42 H -0.1233 0.214 -0.3393 0.039 Uiso 1 1 calc R . .
C43 C 0.2559(3) 0.16422(14) -0.20094(14) 0.0334(6) Uani 1 1 d . . .
H43 H 0.3064 0.1641 -0.1557 0.04 Uiso 1 1 calc R . .
C44 C 0.2498(3) 0.22296(14) -0.23155(14) 0.0334(6) Uani 1 1 d . . .
H44 H 0.2986 0.2583 -0.2052 0.04 Uiso 1 1 calc R . .
C45 C 0.1194(3) 0.09586(14) -0.29876(15) 0.0398(7) Uani 1 1 d . . .
H45A H 0.1628 0.1083 -0.3358 0.048 Uiso 1 1 calc R . .
H45B H 0.0891 0.051 -0.3057 0.048 Uiso 1 1 calc R . .
C46 C 0.2375(3) 0.09821(15) -0.23322(16) 0.0425(7) Uani 1 1 d . . .
H46A H 0.2134 0.067 -0.2018 0.051 Uiso 1 1 calc R . .
H46B H 0.3256 0.0848 -0.2446 0.051 Uiso 1 1 calc R . .
C47 C 0.2344(3) 0.23212(16) -0.30389(14) 0.0383(7) Uani 1 1 d . . .
H47A H 0.2767 0.1949 -0.3217 0.046 Uiso 1 1 calc R . .
H47B H 0.2881 0.2702 -0.3117 0.046 Uiso 1 1 calc R . .
C48 C 0.0790(3) 0.24085(15) -0.34565(14) 0.0384(7) Uani 1 1 d . . .
H48A H 0.0526 0.2863 -0.3442 0.046 Uiso 1 1 calc R . .
H48B H 0.0807 0.2299 -0.3911 0.046 Uiso 1 1 calc R . .
Cl1 Cl 0.13474(9) 0.04269(4) 0.22531(4) 0.04270(18) Uani 1 1 d . . .
O1 O 0.1161(4) 0.11132(13) 0.22185(15) 0.0808(10) Uani 1 1 d . . .
O2 O 0.1430(3) 0.02143(14) 0.28991(13) 0.0743(8) Uani 1 1 d . . .
O3 O 0.2628(3) 0.02721(14) 0.20911(15) 0.0732(8) Uani 1 1 d . . .
O4 O 0.0175(3) 0.01119(19) 0.18147(15) 0.0948(11) Uani 1 1 d . . .

loop_
_atom_site_aniso_label
_atom_site_aniso_U_11
_atom_site_aniso_U_22
_atom_site_aniso_U_33
_atom_site_aniso_U_23
_atom_site_aniso_U_13
_atom_site_aniso_U_12
Rh1 0.02741(11) 0.02684(11) 0.02437(11) -0.00393(8) 0.01267(8) -0.00113(9)
P1 0.0304(4) 0.0265(3) 0.0269(3) -0.0048(3) 0.0120(3) -0.0005(3)
P2 0.0273(4) 0.0292(4) 0.0251(3) 0.0002(3) 0.0118(3) -0.0009(3)
C1 0.0348(15) 0.0316(15) 0.0344(15) -0.0018(11) 0.0144(12) -0.0009(12)
C2 0.0363(16) 0.0351(16) 0.0316(15) -0.0039(12) 0.0120(12) -0.0022(13)
C3 0.0334(15) 0.0344(15) 0.0321(15) -0.0020(11) 0.0115(12) 0.0023(12)
C4 0.0490(19) 0.0435(18) 0.0322(16) 0.0021(13) 0.0139(14) 0.0124(15)
C5 0.060(2) 0.054(2) 0.0343(17) -0.0032(14) 0.0188(15) 0.0148(17)
C6 0.062(2) 0.0431(19) 0.052(2) -0.0076(15) 0.0217(17) 0.0149(17)
C7 0.068(2) 0.0377(18) 0.056(2) 0.0062(15) 0.0276(18) 0.0116(17)
C8 0.0477(19) 0.0423(18) 0.0395(17) 0.0002(13) 0.0208(14) 0.0027(14)
C9 0.0329(15) 0.0340(15) 0.0314(15) 0.0000(11) 0.0120(12) -0.0004(12)
C10 0.0355(16) 0.0328(15) 0.0339(15) 0.0018(12) 0.0161(12) 0.0007(12)
C11 0.0397(17) 0.0340(15) 0.0358(16) 0.0057(12) 0.0205(13) 0.0058(13)
C12 0.049(2) 0.059(2) 0.0356(17) 0.0032(14) 0.0182(15) -0.0045(16)
C15 0.054(2) 0.051(2) 0.073(3) 0.0165(18) 0.041(2) 0.0028(17)
C13 0.075(3) 0.080(3) 0.0322(18) 0.0083(17) 0.0224(17) -0.003(2)
C14 0.081(3) 0.073(3) 0.048(2) 0.0179(18) 0.039(2) 0.001(2)
C16 0.0420(18) 0.0437(18) 0.0454(18) 0.0093(14) 0.0185(14) 0.0034(14)
C17 0.0356(15) 0.0322(15) 0.0261(14) -0.0066(10) 0.0128(11) -0.0020(12)
C18 0.0402(17) 0.0387(17) 0.0367(16) -0.0070(12) 0.0135(13) 0.0003(13)
C19 0.0330(16) 0.052(2) 0.0477(18) -0.0080(15) 0.0123(14) -0.0010(15)
C20 0.0397(19) 0.052(2) 0.054(2) -0.0117(16) 0.0186(15) -0.0139(15)
C21 0.052(2) 0.0346(17) 0.0478(19) -0.0052(13) 0.0246(16) -0.0080(14)
C22 0.0405(17) 0.0332(16) 0.0408(17) -0.0061(12) 0.0180(13) -0.0038(13)
C23 0.0302(14) 0.0303(14) 0.0287(14) -0.0019(11) 0.0132(11) -0.0014(11)
C24 0.0368(16) 0.0355(16) 0.0346(15) -0.0046(12) 0.0146(13) -0.0038(13)
C25 0.0487(19) 0.0289(15) 0.0508(19) 0.0017(13) 0.0221(15) -0.0022(13)
C26 0.0475(19) 0.0443(19) 0.0463(19) 0.0138(14) 0.0222(15) 0.0044(15)
C27 0.0464(19) 0.0488(19) 0.0319(16) 0.0027(13) 0.0165(14) 0.0042(15)
C28 0.0437(18) 0.0375(16) 0.0333(16) -0.0052(12) 0.0161(13) 0.0005(13)
C29 0.0335(15) 0.0296(14) 0.0284(13) 0.0015(11) 0.0137(11) 0.0021(12)
C30 0.0426(17) 0.0320(15) 0.0343(15) -0.0026(12) 0.0192(13) -0.0019(13)
C31 0.061(2) 0.0318(16) 0.0421(18) 0.0017(13) 0.0237(16) -0.0018(14)
C32 0.073(2) 0.0341(17) 0.0423(18) 0.0038(13) 0.0263(17) 0.0158(16)
C33 0.049(2) 0.049(2) 0.0510(19) 0.0056(15) 0.0278(16) 0.0171(16)
C34 0.0406(18) 0.0392(17) 0.0475(18) 0.0053(13) 0.0252(14) 0.0074(13)
C35 0.0313(15) 0.0392(16) 0.0302(14) -0.0036(12) 0.0146(12) -0.0025(12)
C36 0.0419(18) 0.0433(18) 0.0450(18) -0.0075(14) 0.0200(14) -0.0057(14)
C37 0.055(2) 0.063(2) 0.066(3) -0.031(2) 0.0292(19) -0.0228(19)
C38 0.051(2) 0.113(4) 0.051(2) -0.041(2) 0.0184(19) -0.028(2)
C39 0.046(2) 0.105(3) 0.0324(19) -0.0027(19) 0.0094(15) 0.002(2)
C40 0.0376(17) 0.060(2) 0.0327(16) 0.0026(14) 0.0129(13) 0.0023(15)
C41 0.0412(17) 0.0334(15) 0.0271(14) -0.0132(11) 0.0158(12) -0.0099(12)
C42 0.0392(16) 0.0399(15) 0.0204(13) -0.0058(11) 0.0139(11) -0.0055(13)
C43 0.0265(14) 0.0406(17) 0.0362(15) -0.0064(12) 0.0136(12) 0.0042(12)
C44 0.0271(15) 0.0396(16) 0.0384(16) -0.0116(12) 0.0191(12) -0.0107(12)
C45 0.054(2) 0.0283(15) 0.0435(17) -0.0127(12) 0.0261(15) -0.0031(13)
C46 0.0466(19) 0.0362(17) 0.0498(19) -0.0055(14) 0.0227(15) 0.0080(14)
C47 0.0417(17) 0.0416(17) 0.0383(16) -0.0049(13) 0.0253(14) -0.0104(14)
C48 0.0525(19) 0.0373(17) 0.0313(15) -0.0008(12) 0.0234(14) -0.0091(14)
Cl1 0.0473(5) 0.0364(4) 0.0474(4) -0.0009(3) 0.0166(3) -0.0036(3)
O1 0.123(3) 0.0392(15) 0.095(2) 0.0153(14) 0.062(2) 0.0178(16)
O2 0.107(2) 0.0657(18) 0.0563(16) 0.0103(13) 0.0305(16) -0.0160(17)
O3 0.0595(17) 0.0625(18) 0.110(2) 0.0209(16) 0.0489(16) 0.0102(14)
O4 0.077(2) 0.131(3) 0.079(2) -0.045(2) 0.0208(17) -0.038(2)

loop_
_atom_type_symbol
_atom_type_description
_atom_type_scat_dispersion_real
_atom_type_scat_dispersion_imag
_atom_type_scat_source
C C 0.0033 0.0016 'International Tables Vol C Tables 4.2.6.8 and 6.1.1.4'
H H 0 0 'International Tables Vol C Tables 4.2.6.8 and 6.1.1.4'
O O 0.0106 0.006 'International Tables Vol C Tables 4.2.6.8 and 6.1.1.4'
Rh Rh -1.1178 0.9187 'International Tables Vol C Tables 4.2.6.8 and 6.1.1.4'
P P 0.1023 0.0942 'International Tables Vol C Tables 4.2.6.8 and 6.1.1.4'
Cl Cl 0.1484 0.1585 'International Tables Vol C Tables 4.2.6.8 and 6.1.1.4'

loop_
_geom_angle_atom_site_label_1
_geom_angle_atom_site_label_2
_geom_angle_atom_site_label_3
_geom_angle
_geom_angle_site_symmetry_1
_geom_angle_site_symmetry_3
_geom_angle_publ_flag
C44 Rh1 C41 91.96(10) . . ?
C44 Rh1 C42 86.61(10) . . ?
C41 Rh1 C42 36.35(10) . . ?
C44 Rh1 C43 35.35(11) . . ?
C41 Rh1 C43 85.67(11) . . ?
C42 Rh1 C43 101.64(10) . . ?
C44 Rh1 P2 160.57(8) . . ?
C41 Rh1 P2 89.31(8) . . ?
C42 Rh1 P2 82.96(7) . . ?
C43 Rh1 P2 163.80(8) . . ?
C44 Rh1 P1 87.75(7) . . ?
C41 Rh1 P1 157.85(8) . . ?
C42 Rh1 P1 165.09(8) . . ?
C43 Rh1 P1 81.33(7) . . ?
P2 Rh1 P1 98.25(2) . . ?
C1 P1 C23 106.97(13) . . ?
C1 P1 C17 97.78(13) . . ?
C23 P1 C17 102.90(13) . . ?
C1 P1 Rh1 115.39(11) . . ?
C23 P1 Rh1 114.39(9) . . ?
C17 P1 Rh1 117.41(8) . . ?
C9 P2 C29 108.06(13) . . ?
C9 P2 C35 102.06(13) . . ?
C29 P2 C35 99.20(13) . . ?
C9 P2 Rh1 109.04(11) . . ?
C29 P2 Rh1 115.16(9) . . ?
C35 P2 Rh1 121.88(8) . . ?
C2 C1 P1 168.1(3) . . ?
C1 C2 C3 175.2(3) . . ?
C4 C3 C8 119.2(3) . . ?
C4 C3 C2 118.6(3) . . ?
C8 C3 C2 122.2(2) . . ?
C3 C4 C5 117.6(3) . . ?
C3 C4 H4 121.2 . . ?
C5 C4 H4 121.2 . . ?
C4 C5 C6 122.9(3) . . ?
C4 C5 H5 118.6 . . ?
C6 C5 H5 118.6 . . ?
C7 C6 C5 120.2(3) . . ?
C7 C6 H6 119.9 . . ?
C5 C6 H6 119.9 . . ?
C6 C7 C8 117.4(3) . . ?
C6 C7 H7 121.3 . . ?
C8 C7 H7 121.3 . . ?
C7 C8 C3 122.8(3) . . ?
C7 C8 H8 118.6 . . ?
C3 C8 H8 118.6 . . ?
C10 C9 P2 176.3(3) . . ?
C9 C10 C11 176.1(3) . . ?
C10 C11 C16 115.3(3) . . ?
C10 C11 C12 119.7(3) . . ?
C16 C11 C12 125.0(3) . . ?
C13 C12 C11 119.0(3) . . ?
C13 C12 H12 120.5 . . ?
C11 C12 H12 120.5 . . ?
C16 C15 C14 120.0(3) . . ?
C16 C15 H15 120 . . ?
C14 C15 H15 120 . . ?
C12 C13 C14 115.6(4) . . ?
C12 C13 H13 122.2 . . ?
C14 C13 H13 122.2 . . ?
C13 C14 C15 125.5(3) . . ?
C13 C14 H14 117.2 . . ?
C15 C14 H14 117.2 . . ?
C15 C16 C11 114.8(3) . . ?
C15 C16 H16 122.6 . . ?
C11 C16 H16 122.6 . . ?
C22 C17 C18 120.3(3) . . ?
C22 C17 P1 114.2(2) . . ?
C18 C17 P1 125.1(2) . . ?
C19 C18 C17 121.6(3) . . ?
C19 C18 H18 119.2 . . ?
C17 C18 H18 119.2 . . ?
C20 C19 C18 117.3(3) . . ?
C20 C19 H19 121.3 . . ?
C18 C19 H19 121.3 . . ?
C19 C20 C21 121.6(3) . . ?
C19 C20 H20 119.2 . . ?
C21 C20 H20 119.2 . . ?
C22 C21 C20 121.5(3) . . ?
C22 C21 H21 119.2 . . ?
C20 C21 H21 119.2 . . ?
C21 C22 C17 117.5(3) . . ?
C21 C22 H22 121.2 . . ?
C17 C22 H22 121.2 . . ?
C24 C23 C28 120.1(3) . . ?
C24 C23 P1 117.9(2) . . ?
C28 C23 P1 121.9(2) . . ?
C25 C24 C23 119.0(3) . . ?
C25 C24 H24 120.5 . . ?
C23 C24 H24 120.5 . . ?
C24 C25 C26 120.2(3) . . ?
C24 C25 H25 119.9 . . ?
C26 C25 H25 119.9 . . ?
C27 C26 C25 121.3(3) . . ?
C27 C26 H26 119.3 . . ?
C25 C26 H26 119.3 . . ?
C28 C27 C26 118.9(3) . . ?
C28 C27 H27 120.6 . . ?
C26 C27 H27 120.6 . . ?
C27 C28 C23 120.5(3) . . ?
C27 C28 H28 119.8 . . ?
C23 C28 H28 119.8 . . ?
C30 C29 C34 118.3(3) . . ?
C30 C29 P2 120.4(2) . . ?
C34 C29 P2 120.8(2) . . ?
C29 C30 C31 120.0(3) . . ?
C29 C30 H30 120 . . ?
C31 C30 H30 120 . . ?
C32 C31 C30 121.1(3) . . ?
C32 C31 H31 119.4 . . ?
C30 C31 H31 119.4 . . ?
C33 C32 C31 118.7(3) . . ?
C33 C32 H32 120.6 . . ?
C31 C32 H32 120.6 . . ?
C32 C33 C34 120.1(3) . . ?
C32 C33 H33 119.9 . . ?
C34 C33 H33 119.9 . . ?
C29 C34 C33 121.7(3) . . ?
C29 C34 H34 119.2 . . ?
C33 C34 H34 119.2 . . ?
C36 C35 C40 116.9(3) . . ?
C36 C35 P2 119.8(2) . . ?
C40 C35 P2 123.2(2) . . ?
C35 C36 C37 120.2(3) . . ?
C35 C36 H36 119.9 . . ?
C37 C36 H36 119.9 . . ?
C38 C37 C36 121.8(4) . . ?
C38 C37 H37 119.1 . . ?
C36 C37 H37 119.1 . . ?
C39 C38 C37 119.0(3) . . ?
C39 C38 H38 120.5 . . ?
C37 C38 H38 120.5 . . ?
C38 C39 C40 119.8(4) . . ?
C38 C39 H39 120.1 . . ?
C40 C39 H39 120.1 . . ?
C35 C40 C39 122.4(3) . . ?
C35 C40 H40 118.8 . . ?
C39 C40 H40 118.8 . . ?
C42 C41 C45 127.0(3) . . ?
C42 C41 Rh1 72.08(15) . . ?
C45 C41 Rh1 106.65(19) . . ?
C42 C41 H41 114 . . ?
C45 C41 H41 114 . . ?
Rh1 C41 H41 114 . . ?
C41 C42 C48 125.0(3) . . ?
C41 C42 Rh1 71.57(15) . . ?
C48 C42 Rh1 103.16(19) . . ?
C41 C42 H42 115.5 . . ?
C48 C42 H42 115.5 . . ?
Rh1 C42 H42 115.5 . . ?
C44 C43 C46 126.8(3) . . ?
C44 C43 Rh1 70.24(16) . . ?
C46 C43 Rh1 103.51(19) . . ?
C44 C43 H43 115 . . ?
C46 C43 H43 115 . . ?
Rh1 C43 H43 115 . . ?
C43 C44 C47 124.6(3) . . ?
C43 C44 Rh1 74.42(15) . . ?
C47 C44 Rh1 104.83(19) . . ?
C43 C44 H44 114.8 . . ?
C47 C44 H44 114.8 . . ?
Rh1 C44 H44 114.8 . . ?
C41 C45 C46 117.6(2) . . ?
C41 C45 H45A 107.9 . . ?
C46 C45 H45A 107.9 . . ?
C41 C45 H45B 107.9 . . ?
C46 C45 H45B 107.9 . . ?
H45A C45 H45B 107.2 . . ?
C43 C46 C45 114.2(2) . . ?
C43 C46 H46A 108.7 . . ?
C45 C46 H46A 108.7 . . ?
C43 C46 H46B 108.7 . . ?
C45 C46 H46B 108.7 . . ?
H46A C46 H46B 107.6 . . ?
C44 C47 C48 118.1(2) . . ?
C44 C47 H47A 107.8 . . ?
C48 C47 H47A 107.8 . . ?
C44 C47 H47B 107.8 . . ?
C48 C47 H47B 107.8 . . ?
H47A C47 H47B 107.1 . . ?
C42 C48 C47 114.6(2) . . ?
C42 C48 H48A 108.6 . . ?
C47 C48 H48A 108.6 . . ?
C42 C48 H48B 108.6 . . ?
C47 C48 H48B 108.6 . . ?
H48A C48 H48B 107.6 . . ?
O3 Cl1 O2 104.70(19) . . ?
O3 Cl1 O1 109.16(18) . . ?
O2 Cl1 O1 110.16(18) . . ?
O3 Cl1 O4 112.71(19) . . ?
O2 Cl1 O4 111.15(19) . . ?
O1 Cl1 O4 108.9(2) . . ?

loop_
_geom_bond_atom_site_label_1
_geom_bond_atom_site_label_2
_geom_bond_distance
_geom_bond_site_symmetry_2
_geom_bond_publ_flag
Rh1 C44 2.210(3) . ?
Rh1 C41 2.226(3) . ?
Rh1 C42 2.232(3) . ?
Rh1 C43 2.262(3) . ?
Rh1 P2 2.2995(7) . ?
Rh1 P1 2.3337(7) . ?
P1 C1 1.694(3) . ?
P1 C23 1.827(3) . ?
P1 C17 1.866(3) . ?
P2 C9 1.673(3) . ?
P2 C29 1.821(3) . ?
P2 C35 1.921(3) . ?
C1 C2 1.168(4) . ?
C2 C3 1.410(4) . ?
C3 C4 1.322(4) . ?
C3 C8 1.395(4) . ?
C4 C5 1.365(4) . ?
C4 H4 0.93 . ?
C5 C6 1.368(5) . ?
C5 H5 0.93 . ?
C6 C7 1.322(4) . ?
C6 H6 0.93 . ?
C7 C8 1.356(4) . ?
C7 H7 0.93 . ?
C8 H8 0.93 . ?
C9 C10 1.152(4) . ?
C10 C11 1.375(4) . ?
C11 C16 1.401(4) . ?
C11 C12 1.464(5) . ?
C12 C13 1.325(4) . ?
C12 H12 0.93 . ?
C15 C16 1.326(4) . ?
C15 C14 1.440(6) . ?
C15 H15 0.93 . ?
C13 C14 1.388(6) . ?
C13 H13 0.93 . ?
C14 H14 0.93 . ?
C16 H16 0.93 . ?
C17 C22 1.398(4) . ?
C17 C18 1.438(4) . ?
C18 C19 1.410(4) . ?
C18 H18 0.93 . ?
C19 C20 1.373(5) . ?
C19 H19 0.93 . ?
C20 C21 1.432(5) . ?
C20 H20 0.93 . ?
C21 C22 1.398(4) . ?
C21 H21 0.93 . ?
C22 H22 0.93 . ?
C23 C24 1.402(4) . ?
C23 C28 1.412(4) . ?
C24 C25 1.386(4) . ?
C24 H24 0.93 . ?
C25 C26 1.396(5) . ?
C25 H25 0.93 . ?
C26 C27 1.392(5) . ?
C26 H26 0.93 . ?
C27 C28 1.380(4) . ?
C27 H27 0.93 . ?
C28 H28 0.93 . ?
C29 C30 1.360(4) . ?
C29 C34 1.378(4) . ?
C30 C31 1.399(4) . ?
C30 H30 0.93 . ?
C31 C32 1.383(5) . ?
C31 H31 0.93 . ?
C32 C33 1.349(5) . ?
C32 H32 0.93 . ?
C33 C34 1.393(4) . ?
C33 H33 0.93 . ?
C34 H34 0.93 . ?
C35 C36 1.377(4) . ?
C35 C40 1.436(4) . ?
C36 C37 1.459(5) . ?
C36 H36 0.93 . ?
C37 C38 1.404(6) . ?
C37 H37 0.93 . ?
C38 C39 1.364(6) . ?
C38 H38 0.93 . ?
C39 C40 1.444(5) . ?
C39 H39 0.93 . ?
C40 H40 0.93 . ?
C41 C42 1.390(4) . ?
C41 C45 1.508(4) . ?
C41 H41 0.98 . ?
C42 C48 1.456(4) . ?
C42 H42 0.98 . ?
C43 C44 1.358(4) . ?
C43 C46 1.507(4) . ?
C43 H43 0.98 . ?
C44 C47 1.489(4) . ?
C44 H44 0.98 . ?
C45 C46 1.621(5) . ?
C45 H45A 0.97 . ?
C45 H45B 0.97 . ?
C46 H46A 0.97 . ?
C46 H46B 0.97 . ?
C47 C48 1.621(4) . ?
C47 H47A 0.97 . ?
C47 H47B 0.97 . ?
C48 H48A 0.97 . ?
C48 H48B 0.97 . ?
Cl1 O3 1.385(3) . ?
Cl1 O2 1.394(3) . ?
Cl1 O1 1.421(3) . ?
Cl1 O4 1.480(3) . ?
